data_2208048
loop_
_publ_author_name
'Kartal, Asl\?i'
'Ocak \'Iskeleli, Nazan'
'Albayrak, \,Ci\(gdem'
'A\(gar, Erbil'
'Erd\"onmez, Ahmet'

_publ_section_title
;
 4-(2-Formylphenoxy)phthalonitrile
;
_journal_coeditor_code DN6295
_journal_issue 2
_journal_name_full 'Acta Crystallographica Section E'
_journal_page_first o548
_journal_page_last o549
_journal_paper_doi 10.1107/S1600536806000158
_journal_volume 62
_journal_year 2006
_chemical_formula_iupac 'C15 H8 N2 O2'
_chemical_formula_moiety 'C15 H8 N2 O2'
_chemical_formula_sum 'C15 H8 N2 O2'
_chemical_formula_weight 248.23
_chemical_name_systematic
;
4-(2-formylphenoxy)phtalonitrile
;
_space_group_IT_number 15
_symmetry_cell_setting monoclinic
_symmetry_space_group_name_Hall '-C 2yc'
_symmetry_space_group_name_H-M 'C 1 2/c 1'
_atom_sites_solution_hydrogens geom
_atom_sites_solution_primary direct
_atom_sites_solution_secondary difmap
_cell_angle_alpha 90.00
_cell_angle_beta 120.621(5)
_cell_angle_gamma 90.00
_cell_formula_units_Z 8
_cell_length_a 23.0524(16)
_cell_length_b 8.1639(8)
_cell_length_c 15.3994(11)
_cell_measurement_reflns_used 13844
_cell_measurement_temperature 293(2)
_cell_measurement_theta_max 27.95
_cell_measurement_theta_min 2.05
_cell_volume 2494.0(4)
_computing_cell_refinement X-AREA
_computing_data_collection 'X-AREA (Stoe & Cie, 2002)'
_computing_data_reduction 'X-RED (Stoe & Cie, 2002)'
_computing_molecular_graphics
;
ORTEPIII (Burnett & Johnson, 1996),
ORTEP-3 for Windows (Farrugia, 1997) and PLATON (Spek, 2003)
;
_computing_publication_material 'WinGX (Farrugia, 1999)'
_computing_structure_refinement 'SHELXL97 (Sheldrick, 1997)'
_computing_structure_solution 'SHELXS97 (Sheldrick, 1997)'
_diffrn_ambient_temperature 293(2)
_diffrn_detector_area_resol_mean 6.67
_diffrn_measured_fraction_theta_full 0.997
_diffrn_measured_fraction_theta_max 0.997
_diffrn_measurement_device_type 'Stoe IPDS-2'
_diffrn_measurement_method \w
_diffrn_radiation_monochromator graphite
_diffrn_radiation_source 'fine-focus sealed tube'
_diffrn_radiation_type MoK\a
_diffrn_radiation_wavelength 0.71073
_diffrn_reflns_av_R_equivalents 0.0361
_diffrn_reflns_av_sigmaI/netI 0.0224
_diffrn_reflns_limit_h_max 28
_diffrn_reflns_limit_h_min -30
_diffrn_reflns_limit_k_max 10
_diffrn_reflns_limit_k_min -10
_diffrn_reflns_limit_l_max 20
_diffrn_reflns_limit_l_min -20
_diffrn_reflns_number 16362
_diffrn_reflns_theta_full 27.93
_diffrn_reflns_theta_max 27.93
_diffrn_reflns_theta_min 2.05
_diffrn_standards_decay_% 0
_diffrn_standards_interval_time 0
_diffrn_standards_number 0
_exptl_absorpt_coefficient_mu 0.090
_exptl_absorpt_correction_T_max 0.9823
_exptl_absorpt_correction_T_min 0.9697
_exptl_absorpt_correction_type integration
_exptl_absorpt_process_details '(X-RED32; Stoe & Cie, 2002)'
_exptl_crystal_colour colourless
_exptl_crystal_density_diffrn 1.322
_exptl_crystal_density_method 'not measured'
_exptl_crystal_description prism
_exptl_crystal_F_000 1024
_exptl_crystal_size_max 0.420
_exptl_crystal_size_mid 0.337
_exptl_crystal_size_min 0.230
_refine_diff_density_max 0.140
_refine_diff_density_min -0.157
_refine_ls_extinction_coef 0.0113(15)
_refine_ls_extinction_expression Fc^*^=kFc[1+0.001xFc^2^\l^3^/sin(2\q)]^-1/4^
_refine_ls_extinction_method 'SHELXL97 (Sheldrick, 1997)'
_refine_ls_goodness_of_fit_ref 1.036
_refine_ls_hydrogen_treatment constr
_refine_ls_matrix_type full
_refine_ls_number_parameters 173
_refine_ls_number_reflns 2982
_refine_ls_number_restraints 0
_refine_ls_restrained_S_all 1.036
_refine_ls_R_factor_all 0.0589
_refine_ls_R_factor_gt 0.0373
_refine_ls_shift/su_max 0.000
_refine_ls_shift/su_mean 0.000
_refine_ls_structure_factor_coef Fsqd
_refine_ls_weighting_details 'calc w = 1/[\s^2^(Fo^2^)+(0.061P)^2^+0.0525P] where P=(Fo^2^+2Fc^2^)/3'
_refine_ls_weighting_scheme calc
_refine_ls_wR_factor_gt 0.1029
_refine_ls_wR_factor_ref 0.1102
_reflns_number_gt 1934
_reflns_number_total 2982
_reflns_threshold_expression I>2\s(I)
_cod_data_source_file dn6295.cif
_cod_data_source_block I
_cod_original_sg_symbol_H-M 'C 2/c'
_cod_database_code 2208048
_cod_database_fobs_code 2208048

loop_
_symmetry_equiv_pos_as_xyz
'x, y, z'
'-x, y, -z+1/2'
'x+1/2, y+1/2, z'
'-x+1/2, y+1/2, -z+1/2'
'-x, -y, -z'
'x, -y, z-1/2'
'-x+1/2, -y+1/2, -z'
'x+1/2, -y+1/2, z-1/2'

loop_
_atom_site_label
_atom_site_fract_x
_atom_site_fract_y
_atom_site_fract_z
_atom_site_U_iso_or_equiv
_atom_site_adp_type
_atom_site_calc_flag
_atom_site_refinement_flags
_atom_site_occupancy
_atom_site_type_symbol
C1 0.01658(6) 0.31022(16) -0.10146(10) 0.0690(3) Uani d . 1 C
C2 -0.07594(7) 0.56744(17) -0.20877(10) 0.0747(4) Uani d . 1 C
C3 0.03741(6) 0.47818(14) -0.07924(8) 0.0575(3) Uani d . 1 C
C4 -0.00801(6) 0.60500(15) -0.13240(8) 0.0622(3) Uani d . 1 C
C5 0.01392(6) 0.76546(16) -0.10918(10) 0.0735(4) Uani d . 1 C
H5 -0.0159 0.8506 -0.1436 0.088 Uiso calc R 1 H
C6 0.07922(6) 0.80048(16) -0.03588(10) 0.0725(4) Uani d . 1 C
H6 0.0934 0.9087 -0.0203 0.087 Uiso calc R 1 H
C7 0.12365(6) 0.67413(15) 0.01453(8) 0.0625(3) Uani d . 1 C
C8 0.10288(6) 0.51278(14) -0.00556(8) 0.0606(3) Uani d . 1 C
H8 0.1327 0.4285 0.0302 0.073 Uiso calc R 1 H
C9 0.24048(6) 0.61137(14) 0.11144(9) 0.0603(3) Uani d . 1 C
C10 0.24769(7) 0.53638(18) 0.03736(9) 0.0738(4) Uani d . 1 C
H10 0.2159 0.5526 -0.0304 0.089 Uiso calc R 1 H
C11 0.30268(8) 0.4371(2) 0.06527(12) 0.0848(4) Uani d . 1 C
H11 0.3074 0.3838 0.0158 0.102 Uiso calc R 1 H
C12 0.35080(7) 0.4156(2) 0.16518(12) 0.0830(4) Uani d . 1 C
H12 0.3878 0.3484 0.1831 0.100 Uiso calc R 1 H
C13 0.34403(6) 0.49309(17) 0.23777(9) 0.0683(3) Uani d . 1 C
H13 0.3770 0.4795 0.3053 0.082 Uiso calc R 1 H
C14 0.28865(5) 0.59215(14) 0.21253(8) 0.0571(3) Uani d . 1 C
C15 0.28313(7) 0.67346(17) 0.29301(10) 0.0748(4) Uani d . 1 C
H15 0.2429 0.7259 0.2759 0.090 Uiso calc R 1 H
N1 0.00118(6) 0.17691(16) -0.11841(11) 0.1005(5) Uani d . 1 N
N2 -0.13009(7) 0.53687(19) -0.26904(11) 0.1054(5) Uani d . 1 N
O1 0.18745(4) 0.71778(11) 0.08785(7) 0.0772(3) Uani d . 1 O
O2 0.32774(6) 0.67607(14) 0.37985(7) 0.0919(3) Uani d . 1 O

loop_
_atom_site_aniso_label
_atom_site_aniso_U_11
_atom_site_aniso_U_22
_atom_site_aniso_U_33
_atom_site_aniso_U_12
_atom_site_aniso_U_13
_atom_site_aniso_U_23
C1 0.0536(6) 0.0597(8) 0.0780(7) -0.0008(5) 0.0220(6) 0.0010(6)
C2 0.0601(7) 0.0704(8) 0.0710(7) 0.0101(6) 0.0170(6) -0.0016(6)
C3 0.0527(6) 0.0545(6) 0.0585(6) 0.0017(5) 0.0234(5) 0.0029(5)
C4 0.0525(6) 0.0629(7) 0.0592(6) 0.0065(5) 0.0197(5) 0.0025(5)
C5 0.0628(7) 0.0569(7) 0.0774(7) 0.0129(5) 0.0187(6) 0.0077(6)
C6 0.0652(7) 0.0515(7) 0.0800(8) 0.0033(5) 0.0218(6) 0.0032(6)
C7 0.0533(6) 0.0558(6) 0.0610(6) 0.0013(5) 0.0165(5) 0.0013(5)
C8 0.0530(6) 0.0529(6) 0.0614(6) 0.0050(5) 0.0186(5) 0.0081(5)
C9 0.0496(6) 0.0540(6) 0.0639(7) -0.0063(5) 0.0190(5) -0.0015(5)
C10 0.0670(8) 0.0856(9) 0.0583(6) -0.0124(7) 0.0245(6) -0.0048(6)
C11 0.0739(9) 0.1048(11) 0.0838(9) -0.0109(8) 0.0461(8) -0.0217(8)
C12 0.0585(7) 0.0931(10) 0.0948(10) 0.0046(7) 0.0372(7) -0.0093(8)
C13 0.0501(6) 0.0730(8) 0.0675(7) -0.0029(5) 0.0196(5) -0.0005(6)
C14 0.0501(6) 0.0527(6) 0.0591(6) -0.0088(4) 0.0210(5) -0.0048(5)
C15 0.0741(8) 0.0687(8) 0.0734(8) -0.0046(6) 0.0316(7) -0.0110(6)
N1 0.0752(8) 0.0640(7) 0.1263(11) -0.0082(6) 0.0251(7) -0.0049(7)
N2 0.0664(8) 0.1001(10) 0.0985(9) 0.0062(7) 0.0048(7) -0.0110(7)
O1 0.0564(5) 0.0578(5) 0.0815(5) 0.0022(4) 0.0090(4) -0.0072(4)
O2 0.1026(7) 0.0945(7) 0.0629(5) -0.0162(6) 0.0308(5) -0.0150(5)

loop_
_atom_type_symbol
_atom_type_description
_atom_type_scat_dispersion_real
_atom_type_scat_dispersion_imag
_atom_type_scat_source
C C 0.0033 0.0016 'International Tables Vol C Tables 4.2.6.8 and 6.1.1.4'
H H 0.0000 0.0000 'International Tables Vol C Tables 4.2.6.8 and 6.1.1.4'
N N 0.0061 0.0033 'International Tables Vol C Tables 4.2.6.8 and 6.1.1.4'
O O 0.0106 0.0060 'International Tables Vol C Tables 4.2.6.8 and 6.1.1.4'

loop_
_geom_angle_atom_site_label_1
_geom_angle_atom_site_label_2
_geom_angle_atom_site_label_3
_geom_angle
N1 C1 C3 178.90(14)
N2 C2 C4 179.47(18)
C8 C3 C4 120.54(11)
C8 C3 C1 119.01(10)
C4 C3 C1 120.44(10)
C5 C4 C3 118.84(10)
C5 C4 C2 121.15(11)
C3 C4 C2 120.01(11)
C6 C5 C4 120.79(11)
C6 C5 H5 119.6
C4 C5 H5 119.6
C5 C6 C7 119.65(12)
C5 C6 H6 120.2
C7 C6 H6 120.2
O1 C7 C6 116.55(11)
O1 C7 C8 122.49(10)
C6 C7 C8 120.88(11)
C3 C8 C7 119.27(10)
C3 C8 H8 120.4
C7 C8 H8 120.4
C10 C9 C14 120.95(12)
C10 C9 O1 121.53(11)
C14 C9 O1 117.37(11)
C11 C10 C9 118.93(12)
C11 C10 H10 120.5
C9 C10 H10 120.5
C12 C11 C10 120.99(13)
C12 C11 H11 119.5
C10 C11 H11 119.5
C13 C12 C11 119.67(14)
C13 C12 H12 120.2
C11 C12 H12 120.2
C12 C13 C14 120.95(12)
C12 C13 H13 119.5
C14 C13 H13 119.5
C9 C14 C13 118.48(11)
C9 C14 C15 122.20(11)
C13 C14 C15 119.32(11)
O2 C15 C14 123.66(13)
O2 C15 H15 118.2
C14 C15 H15 118.2
C7 O1 C9 119.07(9)

loop_
_geom_bond_atom_site_label_1
_geom_bond_atom_site_label_2
_geom_bond_distance
C1 N1 1.1333(17)
C1 C3 1.4354(17)
C2 N2 1.1409(17)
C2 C4 1.4329(17)
C3 C8 1.3785(15)
C3 C4 1.4019(16)
C4 C5 1.3840(18)
C5 C6 1.3751(18)
C5 H5 0.9300
C6 C7 1.3804(17)
C6 H6 0.9300
C7 O1 1.3687(14)
C7 C8 1.3818(17)
C8 H8 0.9300
C9 C10 1.3774(18)
C9 C14 1.3857(16)
C9 O1 1.3887(14)
C10 C11 1.376(2)
C10 H10 0.9300
C11 C12 1.375(2)
C11 H11 0.9300
C12 C13 1.361(2)
C12 H12 0.9300
C13 C14 1.3889(17)
C13 H13 0.9300
C14 C15 1.4676(18)
C15 O2 1.2023(15)
C15 H15 0.9300

loop_
_geom_hbond_atom_site_label_D
_geom_hbond_atom_site_label_H
_geom_hbond_atom_site_label_A
_geom_hbond_site_symmetry_A
_geom_hbond_distance_DH
_geom_hbond_distance_HA
_geom_hbond_distance_DA
_geom_hbond_angle_DHA
C8 H8 O2 4_545 0.93 2.39 3.2722(15) 159
C11 H11 O2 6_565 0.93 2.42 3.3199(17) 1634

loop_
_geom_torsion_atom_site_label_1
_geom_torsion_atom_site_label_2
_geom_torsion_atom_site_label_3
_geom_torsion_atom_site_label_4
_geom_torsion
N1 C1 C3 C8 -24(9)
N1 C1 C3 C4 156(9)
C8 C3 C4 C5 -0.39(18)
C1 C3 C4 C5 -179.77(12)
C8 C3 C4 C2 -179.95(11)
C1 C3 C4 C2 0.67(18)
N2 C2 C4 C5 -12E1(2)
N2 C2 C4 C3 6E1(2)
C3 C4 C5 C6 0.5(2)
C2 C4 C5 C6 -179.91(13)
C4 C5 C6 C7 0.6(2)
C5 C6 C7 O1 -178.79(12)
C5 C6 C7 C8 -1.9(2)
C4 C3 C8 C7 -0.89(18)
C1 C3 C8 C7 178.50(12)
O1 C7 C8 C3 178.73(11)
C6 C7 C8 C3 2.06(19)
C14 C9 C10 C11 2.1(2)
O1 C9 C10 C11 177.49(12)
C9 C10 C11 C12 -1.6(2)
C10 C11 C12 C13 0.2(2)
C11 C12 C13 C14 0.9(2)
C10 C9 C14 C13 -1.06(18)
O1 C9 C14 C13 -176.68(10)
C10 C9 C14 C15 178.58(12)
O1 C9 C14 C15 2.96(16)
C12 C13 C14 C9 -0.42(19)
C12 C13 C14 C15 179.93(13)
C9 C14 C15 O2 -170.30(13)
C13 C14 C15 O2 9.3(2)
C6 C7 O1 C9 -153.46(12)
C8 C7 O1 C9 29.73(18)
C10 C9 O1 C7 45.67(16)
C14 C9 O1 C7 -138.74(12)

loop_
_cod_related_entry_id
_cod_related_entry_database
_cod_related_entry_code
1 ChemSpider 21126564
